data_4133816
loop_
_publ_author_name
'Sindt, Ammon J.'
'DeHaven, Baillie A.'
'Goodlett, Dustin W.'
'Hartel, Johannes O.'
'Ayare, Pooja J.'
'Du, Yong'
'Smith, Mark D.'
'Mehta, Anil K.'
'Brugh, Alexander M.'
'Forbes, Malcolm D. E.'
'Bowers, Clifford R.'
'Vannucci, Aaron K.'
'Shimizu, Linda S.'

_publ_section_title
;
 Guest Inclusion Modulates Concentration and Persistence of Photogenerated
 Radicals in Assembled Triphenylamine Macrocycles.
;
_journal_name_full 'Journal of the American Chemical Society'
_journal_paper_doi 10.1021/jacs.9b11518
_journal_year 2019
_chemical_formula_moiety 'C20 H17 Br2 N'
_chemical_formula_sum 'C20 H17 Br2 N'
_chemical_formula_weight 431.17
_space_group_crystal_system monoclinic
_space_group_IT_number 14
_space_group_name_Hall '-P 2ybc'
_space_group_name_H-M_alt 'P 1 21/c 1'
_atom_sites_solution_hydrogens geom
_atom_sites_solution_primary dual
_audit_creation_date 2017-09-06
_audit_creation_method
;
Olex2 1.2
(compiled 2017.08.10 svn.r3458 for OlexSys, GUI svn.r5381)
;
_cell_angle_alpha 90
_cell_angle_beta 102.0490(10)
_cell_angle_gamma 90
_cell_formula_units_Z 4
_cell_length_a 8.1537(4)
_cell_length_b 12.3944(6)
_cell_length_c 17.4953(8)
_cell_measurement_reflns_used 9959
_cell_measurement_temperature 100(2)
_cell_measurement_theta_max 26.152
_cell_measurement_theta_min 2.380
_cell_volume 1729.13(14)
_computing_cell_refinement 'SAINT v8.37A (Bruker, 2015)'
_computing_data_collection 'Bruker APEX3 v2016.5-0 (Bruker, 2016)'
_computing_data_reduction 'SAINT v8.37A (Bruker, 2015)'
_computing_molecular_graphics 'Olex2 (Dolomanov et al., 2009)'
_computing_publication_material 'Olex2 (Dolomanov et al., 2009)'
_computing_structure_refinement 'XL (Sheldrick, 2008)'
_computing_structure_solution 'XT (Sheldrick, 2015)'
_diffrn_ambient_temperature 100(2)
_diffrn_detector 'Bruker PHOTON-100 area detector'
_diffrn_detector_area_resol_mean 10.4
_diffrn_detector_type 'CMOS area detector'
_diffrn_measured_fraction_theta_full 0.995
_diffrn_measured_fraction_theta_max 0.995
_diffrn_measurement_device 'three-circle diffractometer'
_diffrn_measurement_device_type 'Bruker D8 QUEST'
_diffrn_measurement_method '\w and \f scans'
_diffrn_radiation_monochromator 'mirror optics'
_diffrn_radiation_probe x-ray
_diffrn_radiation_type MoK\a
_diffrn_radiation_wavelength 0.71073
_diffrn_reflns_av_R_equivalents 0.0481
_diffrn_reflns_av_unetI/netI 0.0251
_diffrn_reflns_Laue_measured_fraction_full 0.995
_diffrn_reflns_Laue_measured_fraction_max 0.995
_diffrn_reflns_limit_h_max 10
_diffrn_reflns_limit_h_min -10
_diffrn_reflns_limit_k_max 15
_diffrn_reflns_limit_k_min -15
_diffrn_reflns_limit_l_max 21
_diffrn_reflns_limit_l_min -21
_diffrn_reflns_number 41775
_diffrn_reflns_point_group_measured_fraction_full 0.995
_diffrn_reflns_point_group_measured_fraction_max 0.995
_diffrn_reflns_theta_full 26.160
_diffrn_reflns_theta_max 26.162
_diffrn_reflns_theta_min 2.381
_diffrn_source 'microfocus sealed X-ray tube'
_diffrn_source_type 'Incoatec I\ms'
_diffrn_standards_number 0
_exptl_absorpt_coefficient_mu 4.687
_exptl_absorpt_correction_T_max 0.5780
_exptl_absorpt_correction_T_min 0.4792
_exptl_absorpt_correction_type multi-scan
_exptl_absorpt_process_details
;
SADABS-2016/2 (Bruker,2016/2) was used for absorption correction.
wR2(int) was 0.0747 before and 0.0600 after correction.
The Ratio of minimum to maximum transmission is 0.8291.
The \l/2 correction factor is Not present.
;
_exptl_crystal_colour colourless
_exptl_crystal_colour_primary colourless
_exptl_crystal_density_diffrn 1.656
_exptl_crystal_description plate
_exptl_crystal_F_000 856
_exptl_crystal_size_max 0.18
_exptl_crystal_size_mid 0.16
_exptl_crystal_size_min 0.06
_refine_diff_density_max 2.446
_refine_diff_density_min -0.846
_refine_diff_density_rms 0.105
_refine_ls_extinction_method none
_refine_ls_goodness_of_fit_ref 1.058
_refine_ls_hydrogen_treatment constr
_refine_ls_matrix_type full
_refine_ls_number_parameters 208
_refine_ls_number_reflns 3442
_refine_ls_number_restraints 0
_refine_ls_restrained_S_all 1.058
_refine_ls_R_factor_all 0.0579
_refine_ls_R_factor_gt 0.0441
_refine_ls_shift/su_max 0.001
_refine_ls_shift/su_mean 0.000
_refine_ls_structure_factor_coef Fsqd
_refine_ls_weighting_details 'w=1/[\s^2^(Fo^2^)+(0.0446P)^2^+7.4455P] where P=(Fo^2^+2Fc^2^)/3'
_refine_ls_weighting_scheme calc
_refine_ls_wR_factor_gt 0.1086
_refine_ls_wR_factor_ref 0.1146
_reflns_Friedel_coverage 0.000
_reflns_number_gt 2776
_reflns_number_total 3442
_reflns_threshold_expression 'I > 2\s(I)'
_cod_data_source_file ja9b11518_si_005.cif
_cod_data_source_block nph3br2
_cod_database_code 4133816
_shelx_shelxl_version_number 2017/1
_shelx_space_group_comment
;
The symmetry employed for this shelxl refinement is uniquely defined
by the following loop, which should always be used as a source of
symmetry information in preference to the above space-group names.
They are only intended as comments.
;
_shelx_estimated_absorpt_t_max 0.766
_shelx_estimated_absorpt_t_min 0.486
_olex2_refinement_description
;
1. Fixed Uiso
 At 1.2 times of:
  All C(H) groups, All C(H,H) groups
2.a Secondary CH2 refined with riding coordinates:
 C13(H13A,H13B), C20(H20A,H20B)
2.b Aromatic/amide H refined with riding coordinates:
 C2(H2), C3(H3), C4(H4), C5(H5), C6(H6), C8(H8), C9(H9), C11(H11), C12(H12),
 C15(H15), C16(H16), C18(H18), C19(H19)
;
_olex2_submission_special_instructions 'No special instructions were received'

loop_
_space_group_symop_operation_xyz
'x, y, z'
'-x, y+1/2, -z+1/2'
'-x, -y, -z'
'x, -y-1/2, z-1/2'

loop_
_atom_site_label
_atom_site_type_symbol
_atom_site_fract_x
_atom_site_fract_y
_atom_site_fract_z
_atom_site_U_iso_or_equiv
_atom_site_adp_type
_atom_site_occupancy
_atom_site_site_symmetry_order
_atom_site_calc_flag
_atom_site_refinement_flags_posn
Br1 Br 0.15322(7) 0.72793(4) 0.48700(3) 0.03713(17) Uani 1 1 d .
Br2 Br 0.26040(6) -0.22799(4) 0.21404(3) 0.03216(15) Uani 1 1 d .
N1 N 0.2760(4) 0.3179(3) 0.25841(19) 0.0189(7) Uani 1 1 d .
C1 C 0.2670(5) 0.3612(3) 0.1822(2) 0.0183(8) Uani 1 1 d .
C2 C 0.1860(5) 0.4588(3) 0.1597(2) 0.0227(9) Uani 1 1 d .
H2 H 0.137857 0.498846 0.195853 0.027 Uiso 1 1 calc R
C3 C 0.1760(6) 0.4970(4) 0.0845(3) 0.0321(11) Uani 1 1 d .
H3 H 0.121444 0.563769 0.069567 0.039 Uiso 1 1 calc R
C4 C 0.2437(6) 0.4401(4) 0.0307(3) 0.0354(12) Uani 1 1 d .
H4 H 0.235268 0.467032 -0.020852 0.042 Uiso 1 1 calc R
C5 C 0.3235(6) 0.3440(4) 0.0528(3) 0.0329(11) Uani 1 1 d .
H5 H 0.370209 0.304103 0.016194 0.039 Uiso 1 1 calc R
C6 C 0.3366(6) 0.3044(4) 0.1281(2) 0.0249(9) Uani 1 1 d .
H6 H 0.393359 0.238288 0.142735 0.030 Uiso 1 1 calc R
C7 C 0.2851(5) 0.3852(3) 0.3239(2) 0.0170(8) Uani 1 1 d .
C8 C 0.2066(5) 0.3568(3) 0.3848(2) 0.0191(8) Uani 1 1 d .
H8 H 0.149823 0.289689 0.383293 0.023 Uiso 1 1 calc R
C9 C 0.2113(5) 0.4265(3) 0.4475(2) 0.0210(9) Uani 1 1 d .
H9 H 0.158114 0.405629 0.488639 0.025 Uiso 1 1 calc R
C10 C 0.2911(5) 0.5250(3) 0.4515(2) 0.0223(9) Uani 1 1 d .
C11 C 0.3712(6) 0.5520(4) 0.3910(2) 0.0253(9) Uani 1 1 d .
H11 H 0.427640 0.619319 0.392705 0.030 Uiso 1 1 calc R
C12 C 0.3707(5) 0.4834(4) 0.3287(2) 0.0234(9) Uani 1 1 d .
H12 H 0.428692 0.503112 0.289040 0.028 Uiso 1 1 calc R
C13 C 0.2950(6) 0.5997(4) 0.5189(3) 0.0293(10) Uani 1 1 d .
H13A H 0.411922 0.622958 0.539784 0.035 Uiso 1 1 calc R
H13B H 0.254635 0.561214 0.560978 0.035 Uiso 1 1 calc R
C14 C 0.2632(5) 0.2033(3) 0.2669(2) 0.0182(8) Uani 1 1 d .
C15 C 0.1413(5) 0.1459(3) 0.2154(3) 0.0221(9) Uani 1 1 d .
H15 H 0.067477 0.182659 0.174449 0.027 Uiso 1 1 calc R
C16 C 0.1273(5) 0.0361(3) 0.2234(3) 0.0242(9) Uani 1 1 d .
H16 H 0.044967 -0.002537 0.187257 0.029 Uiso 1 1 calc R
C17 C 0.2324(6) -0.0194(3) 0.2839(3) 0.0236(9) Uani 1 1 d .
C18 C 0.3556(5) 0.0385(3) 0.3346(2) 0.0219(9) Uani 1 1 d .
H18 H 0.429923 0.001632 0.375280 0.026 Uiso 1 1 calc R
C19 C 0.3717(5) 0.1489(3) 0.3268(2) 0.0202(9) Uani 1 1 d .
H19 H 0.456015 0.187453 0.362028 0.024 Uiso 1 1 calc R
C20 C 0.2069(7) -0.1374(4) 0.2966(3) 0.0338(11) Uani 1 1 d .
H20A H 0.088569 -0.149709 0.299829 0.041 Uiso 1 1 calc R
H20B H 0.278267 -0.159239 0.347225 0.041 Uiso 1 1 calc R

loop_
_atom_site_aniso_label
_atom_site_aniso_U_11
_atom_site_aniso_U_22
_atom_site_aniso_U_33
_atom_site_aniso_U_23
_atom_site_aniso_U_13
_atom_site_aniso_U_12
Br1 0.0642(4) 0.0243(3) 0.0242(3) -0.00371(19) 0.0121(2) 0.0060(2)
Br2 0.0444(3) 0.0197(2) 0.0335(3) -0.00190(19) 0.0105(2) 0.0010(2)
N1 0.0307(19) 0.0114(16) 0.0137(17) -0.0005(13) 0.0020(14) 0.0012(14)
C1 0.024(2) 0.0148(19) 0.0147(19) -0.0001(15) 0.0002(16) -0.0016(16)
C2 0.027(2) 0.021(2) 0.019(2) 0.0004(17) 0.0037(17) 0.0004(17)
C3 0.039(3) 0.026(2) 0.029(2) 0.015(2) 0.000(2) 0.000(2)
C4 0.045(3) 0.043(3) 0.016(2) 0.005(2) 0.002(2) -0.012(2)
C5 0.046(3) 0.034(3) 0.021(2) -0.011(2) 0.011(2) -0.012(2)
C6 0.037(3) 0.017(2) 0.021(2) -0.0034(17) 0.0059(19) -0.0002(19)
C7 0.020(2) 0.0156(19) 0.0130(19) -0.0001(15) -0.0015(15) 0.0014(16)
C8 0.024(2) 0.0133(19) 0.019(2) 0.0040(16) 0.0013(16) 0.0003(16)
C9 0.027(2) 0.021(2) 0.015(2) 0.0034(16) 0.0025(17) 0.0036(17)
C10 0.029(2) 0.021(2) 0.0141(19) -0.0026(16) -0.0014(17) -0.0013(18)
C11 0.033(2) 0.020(2) 0.022(2) -0.0051(17) 0.0038(18) -0.0088(19)
C12 0.027(2) 0.023(2) 0.020(2) 0.0000(17) 0.0043(17) -0.0039(18)
C13 0.040(3) 0.026(2) 0.020(2) -0.0052(19) 0.003(2) 0.001(2)
C14 0.025(2) 0.0122(19) 0.019(2) 0.0011(15) 0.0078(17) 0.0003(16)
C15 0.022(2) 0.019(2) 0.023(2) -0.0002(17) -0.0003(17) 0.0036(17)
C16 0.025(2) 0.020(2) 0.028(2) -0.0051(18) 0.0076(18) -0.0057(18)
C17 0.032(2) 0.016(2) 0.028(2) 0.0032(17) 0.0173(19) 0.0019(17)
C18 0.025(2) 0.019(2) 0.021(2) 0.0057(17) 0.0060(17) 0.0081(17)
C19 0.022(2) 0.019(2) 0.019(2) -0.0002(17) 0.0016(17) 0.0019(17)
C20 0.049(3) 0.018(2) 0.041(3) 0.000(2) 0.023(2) 0.002(2)

loop_
_atom_type_symbol
_atom_type_description
_atom_type_scat_dispersion_real
_atom_type_scat_dispersion_imag
_atom_type_scat_source
C C 0.0033 0.0016 'International Tables Vol C Tables 4.2.6.8 and 6.1.1.4'
H H 0.0000 0.0000 'International Tables Vol C Tables 4.2.6.8 and 6.1.1.4'
N N 0.0061 0.0033 'International Tables Vol C Tables 4.2.6.8 and 6.1.1.4'
Br Br -0.2901 2.4595 'International Tables Vol C Tables 4.2.6.8 and 6.1.1.4'

loop_
_geom_angle_atom_site_label_1
_geom_angle_atom_site_label_2
_geom_angle_atom_site_label_3
_geom_angle
C1 N1 C14 118.6(3)
C7 N1 C1 121.5(3)
C7 N1 C14 119.7(3)
C2 C1 N1 121.2(4)
C6 C1 N1 119.8(4)
C6 C1 C2 118.9(4)
C1 C2 H2 120.2
C3 C2 C1 119.6(4)
C3 C2 H2 120.2
C2 C3 H3 119.3
C4 C3 C2 121.4(4)
C4 C3 H3 119.3
C3 C4 H4 120.5
C5 C4 C3 118.9(4)
C5 C4 H4 120.5
C4 C5 H5 119.6
C4 C5 C6 120.8(4)
C6 C5 H5 119.6
C1 C6 H6 119.8
C5 C6 C1 120.3(4)
C5 C6 H6 119.8
C8 C7 N1 121.1(4)
C8 C7 C12 118.4(4)
C12 C7 N1 120.4(4)
C7 C8 H8 119.9
C9 C8 C7 120.3(4)
C9 C8 H8 119.9
C8 C9 H9 119.2
C10 C9 C8 121.7(4)
C10 C9 H9 119.2
C9 C10 C11 117.7(4)
C9 C10 C13 121.4(4)
C11 C10 C13 120.9(4)
C10 C11 H11 119.1
C12 C11 C10 121.7(4)
C12 C11 H11 119.1
C7 C12 H12 119.9
C11 C12 C7 120.2(4)
C11 C12 H12 119.9
Br1 C13 H13A 109.4
Br1 C13 H13B 109.4
C10 C13 Br1 111.2(3)
C10 C13 H13A 109.4
C10 C13 H13B 109.4
H13A C13 H13B 108.0
C15 C14 N1 119.8(4)
C15 C14 C19 119.7(4)
C19 C14 N1 120.5(4)
C14 C15 H15 119.9
C16 C15 C14 120.2(4)
C16 C15 H15 119.9
C15 C16 H16 119.5
C15 C16 C17 120.9(4)
C17 C16 H16 119.5
C16 C17 C20 120.7(4)
C18 C17 C16 118.4(4)
C18 C17 C20 120.8(4)
C17 C18 H18 119.4
C19 C18 C17 121.2(4)
C19 C18 H18 119.4
C14 C19 H19 120.2
C18 C19 C14 119.5(4)
C18 C19 H19 120.2
Br2 C20 H20A 109.0
Br2 C20 H20B 109.0
C17 C20 Br2 113.0(3)
C17 C20 H20A 109.0
C17 C20 H20B 109.0
H20A C20 H20B 107.8

loop_
_geom_bond_atom_site_label_1
_geom_bond_atom_site_label_2
_geom_bond_distance
Br1 C13 1.975(5)
Br2 C20 1.949(5)
N1 C1 1.425(5)
N1 C7 1.407(5)
N1 C14 1.434(5)
C1 C2 1.395(6)
C1 C6 1.392(6)
C2 H2 0.9500
C2 C3 1.386(6)
C3 H3 0.9500
C3 C4 1.379(7)
C4 H4 0.9500
C4 C5 1.374(7)
C5 H5 0.9500
C5 C6 1.388(6)
C6 H6 0.9500
C7 C8 1.396(6)
C7 C12 1.397(6)
C8 H8 0.9500
C8 C9 1.391(6)
C9 H9 0.9500
C9 C10 1.379(6)
C10 C11 1.396(6)
C10 C13 1.494(6)
C11 H11 0.9500
C11 C12 1.381(6)
C12 H12 0.9500
C13 H13A 0.9900
C13 H13B 0.9900
C14 C15 1.390(6)
C14 C19 1.396(6)
C15 H15 0.9500
C15 C16 1.376(6)
C16 H16 0.9500
C16 C17 1.396(6)
C17 C18 1.393(6)
C17 C20 1.501(6)
C18 H18 0.9500
C18 C19 1.384(6)
C19 H19 0.9500
C20 H20A 0.9900
C20 H20B 0.9900
